data_2021677
loop_
_publ_author_name
'Eugenia D. Voronova'
'Alexander A. Golovanov'
'Ivan S. Odin'
'Maksim A. Anisimov'
'Pavel V. Dorovatovskii'
'Yan V. Zubavichus'
'Anna V. Vologzhanina'

_publ_section_title
;
 Peculiarities of supramolecular organization of cyclic ketones with
 vinylacetylene fragments
;
_journal_coeditor_code JX3023
_journal_issue 12
_journal_name_full 'Acta Crystallographica, Section C'
_journal_page_first 1674
_journal_page_last 1683
_journal_paper_doi 10.1107/S2053229618015838
_journal_volume 74
_journal_year 2018
_chemical_formula_iupac 'C28 H25 O'
_chemical_formula_moiety 'C28 H25 O'
_chemical_formula_sum 'C28 H25 O'
_chemical_formula_weight 377.48
_chemical_name_systematic
;
4-<i>tert</i>-Butyl-2,6-bis(3-phenylprop-2-yn-1-ylidene)cyclohexanone
;
_space_group_crystal_system monoclinic
_space_group_IT_number 14
_space_group_name_Hall '-P 2yn'
_space_group_name_H-M_alt 'P 1 21/n 1'
_atom_sites_solution_hydrogens geom
_atom_sites_solution_primary direct
_audit_creation_method
;
Olex2 1.2
(compiled 2016.02.19 svn.r3266 for OlexSys, GUI svn.r5155)
;
_cell_angle_alpha 90
_cell_angle_beta 97.732(2)
_cell_angle_gamma 90
_cell_formula_units_Z 4
_cell_length_a 12.9422(14)
_cell_length_b 6.9614(7)
_cell_length_c 24.721(3)
_cell_measurement_reflns_used 3825
_cell_measurement_temperature 120
_cell_measurement_theta_max 30.48
_cell_measurement_theta_min 2.77
_cell_volume 2207.0(4)
_computing_cell_refinement
;
SAINT (Bruker, 2010)
;
_computing_data_collection
;
APEX (Bruker, 2010)
;
_computing_data_reduction
;
SAINT (Bruker, 2010)
;
_computing_molecular_graphics
;
OLEX2 (Dolomanov <i>et al.</i>, 2009)
;
_computing_publication_material
;
OLEX2 (Dolomanov <i>et al.</i>, 2009)
;
_computing_structure_refinement
;
SHELXL2014 (Sheldrick, 2015b)
;
_computing_structure_solution
;
SHELXT (Sheldrick, 2015a)
;
_diffrn_ambient_temperature 120
_diffrn_detector_area_resol_mean 8
_diffrn_measured_fraction_theta_full 0.999
_diffrn_measured_fraction_theta_max 0.996
_diffrn_measurement_device_type 'Bruker SMART APEX CCD area detector'
_diffrn_measurement_method '\w and \f scans'
_diffrn_radiation_monochromator graphite
_diffrn_radiation_type MoK\a
_diffrn_radiation_wavelength 0.71073
_diffrn_reflns_av_R_equivalents 0.1651
_diffrn_reflns_av_unetI/netI 0.1398
_diffrn_reflns_limit_h_max 18
_diffrn_reflns_limit_h_min -18
_diffrn_reflns_limit_k_max 9
_diffrn_reflns_limit_k_min -9
_diffrn_reflns_limit_l_max 35
_diffrn_reflns_limit_l_min -35
_diffrn_reflns_number 36697
_diffrn_reflns_theta_full 26.000
_diffrn_reflns_theta_max 30.582
_diffrn_reflns_theta_min 1.663
_diffrn_source 'sealed tube'
_exptl_absorpt_coefficient_mu 0.067
_exptl_absorpt_correction_T_max 0.7461
_exptl_absorpt_correction_T_min 0.4429
_exptl_absorpt_correction_type multi-scan
_exptl_absorpt_process_details
;
SADABS-2014/5 (Bruker,2014/5) was used for absorption correction.
wR2(int) was 0.1821 before and 0.0591 after correction.
The Ratio of minimum to maximum transmission is 0.5936.
The \l/2 correction factor is 0.00150.
;
_exptl_crystal_colour yellow
_exptl_crystal_density_diffrn 1.136
_exptl_crystal_density_meas .
_exptl_crystal_description needle
_exptl_crystal_F_000 804
_exptl_crystal_size_max 0.48
_exptl_crystal_size_mid 0.01
_exptl_crystal_size_min 0.01
_refine_diff_density_max 0.405
_refine_diff_density_min -0.174
_refine_ls_extinction_coef .
_refine_ls_extinction_method none
_refine_ls_goodness_of_fit_ref 0.990
_refine_ls_hydrogen_treatment constr
_refine_ls_matrix_type full
_refine_ls_number_parameters 304
_refine_ls_number_reflns 6739
_refine_ls_number_restraints 36
_refine_ls_restrained_S_all 1.003
_refine_ls_R_factor_all 0.1945
_refine_ls_R_factor_gt 0.0779
_refine_ls_shift/su_max 0.000
_refine_ls_shift/su_mean 0.000
_refine_ls_structure_factor_coef Fsqd
_refine_ls_weighting_details 'w=1/[\s^2^(Fo^2^)+(0.0500P)^2^+0.5000P] where P=(Fo^2^+2Fc^2^)/3'
_refine_ls_weighting_scheme calc
_refine_ls_wR_factor_gt 0.1398
_refine_ls_wR_factor_ref 0.1630
_reflns_number_gt 2902
_reflns_number_total 6739
_reflns_threshold_expression 'I > 2\s(I)'
_cod_data_source_file 3e.cif
_cod_data_source_block 3e
_cod_database_code 2021677
_shelx_space_group_comment
;
The symmetry employed for this shelxl refinement is uniquely defined
by the following loop, which should always be used as a source of
symmetry information in preference to the above space-group names.
They are only intended as comments.
;
_shelxl_version_number 2.014

loop_
_space_group_symop_operation_xyz
'x, y, z'
'-x+1/2, y+1/2, -z+1/2'
'-x, -y, -z'
'x-1/2, -y-1/2, z-1/2'

loop_
_atom_site_type_symbol
_atom_site_label
_atom_site_fract_x
_atom_site_fract_y
_atom_site_fract_z
_atom_site_U_iso_or_equiv
_atom_site_adp_type
_atom_site_calc_flag
_atom_site_occupancy
_atom_site_disorder_assembly
_atom_site_disorder_group
O O1 0.37750(10) 0.2693(2) 0.47019(5) 0.0430(4) Uani d 1 . .
C C1 0.55701(14) 0.2194(3) 0.67830(8) 0.0338(4) Uani d 1 . .
C C2 0.52205(14) 0.2311(3) 0.63087(8) 0.0367(5) Uani d 1 . .
C C3 0.47789(15) 0.2434(3) 0.57535(7) 0.0389(5) Uani d 1 . .
H H3 0.4041 0.2525 0.5676 0.047 Uiso calc 1 . .
C C4 0.53249(14) 0.2433(3) 0.53268(7) 0.0333(4) Uani d 1 . .
C C5 0.47354(14) 0.2606(3) 0.47740(7) 0.0336(4) Uani d 1 . .
C C6 0.53363(14) 0.2657(3) 0.43039(7) 0.0415(5) Uani d 1 . .
C C7 0.48361(14) 0.2570(3) 0.38011(7) 0.0331(4) Uani d 1 . .
H H7 0.4096 0.2511 0.3761 0.040 Uiso calc 1 . .
C C8 0.53114(14) 0.2557(3) 0.33169(7) 0.0335(4) Uani d 1 . .
C C9 0.57153(14) 0.2512(2) 0.29079(7) 0.0323(4) Uani d 1 . .
C C10 0.59790(14) 0.2086(2) 0.73488(7) 0.0313(4) Uani d 1 . .
C C11 0.55096(15) 0.3125(3) 0.77338(8) 0.0384(5) Uani d 1 . .
H H11 0.4908 0.3879 0.7619 0.046 Uiso calc 1 . .
C C12 0.59114(16) 0.3064(3) 0.82770(8) 0.0438(5) Uani d 1 . .
H H12 0.5589 0.3781 0.8535 0.053 Uiso calc 1 . .
C C13 0.67802(16) 0.1966(3) 0.84486(8) 0.0440(5) Uani d 1 . .
H H13 0.7063 0.1941 0.8824 0.053 Uiso calc 1 . .
C C14 0.72383(15) 0.0905(3) 0.80746(8) 0.0455(5) Uani d 1 . .
H H14 0.7827 0.0124 0.8195 0.055 Uiso calc 1 . .
C C15 0.68492(14) 0.0967(3) 0.75281(8) 0.0390(5) Uani d 1 . .
H H15 0.7176 0.0244 0.7273 0.047 Uiso calc 1 . .
C C16 0.64889(14) 0.2301(3) 0.54116(8) 0.0479(5) Uani d 1 . .
H H16A 0.6765 0.3435 0.5625 0.057 Uiso calc 1 . .
H H16B 0.6689 0.1150 0.5636 0.057 Uiso calc 1 . .
C C17 0.70079(15) 0.2195(4) 0.49164(8) 0.0528(6) Uani d 1 . .
C C19 0.61877(14) 0.2410(2) 0.24173(7) 0.0307(4) Uani d 1 . .
C C20 0.56410(15) 0.1614(3) 0.19490(8) 0.0438(5) Uani d 1 . .
H H20 0.4946 0.1178 0.1951 0.053 Uiso calc 1 . .
C C21 0.61104(18) 0.1457(3) 0.14801(8) 0.0574(6) Uani d 1 . .
H H21 0.5739 0.0893 0.1162 0.069 Uiso calc 1 . .
C C22 0.71109(18) 0.2112(3) 0.14710(9) 0.0540(6) Uani d 1 . .
H H22 0.7425 0.2014 0.1146 0.065 Uiso calc 1 . .
C C23 0.76561(16) 0.2908(3) 0.19325(9) 0.0480(5) Uani d 1 . .
H H23 0.8347 0.3360 0.1925 0.058 Uiso calc 1 . .
C C24 0.72047(15) 0.3053(3) 0.24064(8) 0.0390(5) Uani d 1 . .
H H24 0.7588 0.3591 0.2725 0.047 Uiso calc 1 . .
C C25 0.82077(14) 0.2134(3) 0.50075(8) 0.0430(5) Uani d 1 . .
C C18 0.6479(2) 0.3162(6) 0.44357(11) 0.0436(7) Uani d 0.7 A 1
H H18A 0.6836 0.2830 0.4118 0.052 Uiso calc 0.7 A 1
H H18B 0.6543 0.4567 0.4492 0.052 Uiso calc 0.7 A 1
C C26 0.8553(3) 0.4235(6) 0.50859(15) 0.0593(11) Uani d 0.6 B 1
H H26A 0.8313 0.4964 0.4753 0.089 Uiso calc 0.6 B 1
H H26B 0.9315 0.4295 0.5161 0.089 Uiso calc 0.6 B 1
H H26C 0.8251 0.4789 0.5394 0.089 Uiso calc 0.6 B 1
C C27 0.8630(3) 0.1323(8) 0.44951(16) 0.0693(12) Uani d 0.6 B 1
H H27A 0.8392 -0.0005 0.4433 0.104 Uiso calc 0.6 B 1
H H27B 0.9394 0.1353 0.4553 0.104 Uiso calc 0.6 B 1
H H27C 0.8371 0.2108 0.4176 0.104 Uiso calc 0.6 B 1
C C28 0.8626(3) 0.0952(7) 0.55006(16) 0.0625(11) Uani d 0.6 B 1
H H28A 0.8408 0.1529 0.5829 0.094 Uiso calc 0.6 B 1
H H28B 0.9389 0.0919 0.5537 0.094 Uiso calc 0.6 B 1
H H28C 0.8352 -0.0359 0.5457 0.094 Uiso calc 0.6 B 1
C C18A 0.6494(4) 0.1728(10) 0.4419(2) 0.0265(13) Uani d 0.3 A 2
H H18C 0.6436 0.0312 0.4392 0.032 Uiso calc 0.3 A 2
H H18D 0.6907 0.2173 0.4134 0.032 Uiso calc 0.3 A 2
C C26A 0.8747(5) 0.2903(12) 0.5563(3) 0.079(2) Uani d 0.4 B 2
H H26D 0.8661 0.4300 0.5576 0.118 Uiso calc 0.4 B 2
H H26E 0.9492 0.2589 0.5603 0.118 Uiso calc 0.4 B 2
H H26F 0.8431 0.2307 0.5860 0.118 Uiso calc 0.4 B 2
C C27A 0.8751(5) 0.3016(11) 0.4568(3) 0.0715(19) Uani d 0.4 B 2
H H27D 0.8464 0.2477 0.4213 0.107 Uiso calc 0.4 B 2
H H27E 0.9499 0.2738 0.4641 0.107 Uiso calc 0.4 B 2
H H27F 0.8643 0.4410 0.4564 0.107 Uiso calc 0.4 B 2
C C28A 0.8410(4) -0.0044(8) 0.5024(3) 0.0574(15) Uani d 0.4 B 2
H H28D 0.7999 -0.0647 0.5282 0.086 Uiso calc 0.4 B 2
H H28E 0.9153 -0.0285 0.5140 0.086 Uiso calc 0.4 B 2
H H28F 0.8208 -0.0587 0.4659 0.086 Uiso calc 0.4 B 2

loop_
_atom_site_aniso_label
_atom_site_aniso_U_11
_atom_site_aniso_U_22
_atom_site_aniso_U_33
_atom_site_aniso_U_12
_atom_site_aniso_U_13
_atom_site_aniso_U_23
O1 0.0313(7) 0.0606(9) 0.0387(8) 0.0078(7) 0.0106(6) 0.0009(6)
C1 0.0375(10) 0.0309(10) 0.0363(12) -0.0036(8) 0.0175(9) -0.0015(8)
C2 0.0390(11) 0.0410(12) 0.0333(11) -0.0039(9) 0.0169(9) -0.0004(9)
C3 0.0368(10) 0.0483(12) 0.0339(11) 0.0001(10) 0.0128(8) 0.0012(9)
C4 0.0351(10) 0.0367(11) 0.0298(10) -0.0002(9) 0.0105(8) 0.0003(8)
C5 0.0328(10) 0.0371(11) 0.0324(10) 0.0048(9) 0.0105(8) 0.0018(8)
C6 0.0318(10) 0.0633(14) 0.0310(11) 0.0050(10) 0.0104(8) 0.0051(9)
C7 0.0325(10) 0.0338(11) 0.0332(10) 0.0071(8) 0.0058(8) 0.0024(8)
C8 0.0359(10) 0.0330(11) 0.0307(10) 0.0061(9) 0.0015(8) 0.0024(8)
C9 0.0362(10) 0.0276(10) 0.0326(10) 0.0031(8) 0.0030(8) 0.0030(8)
C10 0.0350(10) 0.0284(10) 0.0322(10) -0.0047(8) 0.0111(8) -0.0019(8)
C11 0.0417(11) 0.0366(11) 0.0379(11) 0.0064(9) 0.0094(9) -0.0001(9)
C12 0.0525(13) 0.0466(13) 0.0346(11) 0.0046(10) 0.0143(10) -0.0074(9)
C13 0.0482(12) 0.0477(13) 0.0351(11) -0.0008(11) 0.0020(9) -0.0023(9)
C14 0.0405(12) 0.0426(12) 0.0519(14) 0.0065(10) 0.0004(10) -0.0048(10)
C15 0.0381(11) 0.0405(12) 0.0402(12) 0.0016(9) 0.0119(9) -0.0102(9)
C16 0.0331(11) 0.0770(16) 0.0345(11) -0.0006(11) 0.0081(8) 0.0043(10)
C17 0.0287(10) 0.1027(19) 0.0285(11) 0.0149(11) 0.0098(8) 0.0147(11)
C19 0.0351(10) 0.0275(10) 0.0305(10) 0.0041(8) 0.0082(8) 0.0030(8)
C20 0.0388(11) 0.0545(13) 0.0385(12) -0.0057(10) 0.0063(9) -0.0026(9)
C21 0.0602(15) 0.0797(18) 0.0334(12) -0.0090(13) 0.0102(10) -0.0126(11)
C22 0.0618(15) 0.0611(15) 0.0439(13) -0.0021(12) 0.0250(11) -0.0062(11)
C23 0.0452(12) 0.0433(13) 0.0597(14) -0.0051(10) 0.0229(11) 0.0006(10)
C24 0.0422(12) 0.0336(11) 0.0414(12) -0.0029(9) 0.0069(9) -0.0044(8)
C25 0.0300(10) 0.0619(14) 0.0385(11) 0.0029(10) 0.0093(8) 0.0091(10)
C18 0.0341(17) 0.063(2) 0.0356(17) 0.0014(17) 0.0129(13) 0.0104(16)
C26 0.0322(19) 0.089(3) 0.057(2) -0.0208(19) 0.0070(17) 0.016(2)
C27 0.042(2) 0.103(3) 0.068(3) 0.025(2) 0.0232(19) 0.004(3)
C28 0.035(2) 0.090(3) 0.062(3) 0.017(2) 0.0027(18) 0.031(2)
C18A 0.019(3) 0.027(3) 0.035(4) 0.002(3) 0.013(3) -0.009(3)
C26A 0.049(3) 0.105(5) 0.080(4) -0.008(4) 0.000(3) -0.025(4)
C27A 0.041(3) 0.084(4) 0.093(4) -0.004(3) 0.021(3) 0.023(4)
C28A 0.033(3) 0.062(4) 0.077(4) 0.009(3) 0.012(3) 0.004(3)

loop_
_atom_type_symbol
_atom_type_description
_atom_type_scat_dispersion_real
_atom_type_scat_dispersion_imag
_atom_type_scat_source
C C 0.0033 0.0016 'International Tables Vol C Tables 4.2.6.8 and 6.1.1.4'
H H 0.0000 0.0000 'International Tables Vol C Tables 4.2.6.8 and 6.1.1.4'
O O 0.0106 0.0060 'International Tables Vol C Tables 4.2.6.8 and 6.1.1.4'

loop_
_geom_angle_atom_site_label_1
_geom_angle_atom_site_label_2
_geom_angle_atom_site_label_3
_geom_angle_site_symmetry_1
_geom_angle_site_symmetry_3
_geom_angle
C2 C1 C10 . . 179.1(2)
C1 C2 C3 . . 178.31(19)
C2 C3 H3 . . 117.5
C4 C3 C2 . . 124.98(17)
C4 C3 H3 . . 117.5
C3 C4 C5 . . 117.67(16)
C3 C4 C16 . . 121.00(16)
C5 C4 C16 . . 121.31(15)
O1 C5 C4 . . 121.52(15)
O1 C5 C6 . . 120.67(16)
C4 C5 C6 . . 117.81(15)
C5 C6 C18 . . 115.94(18)
C5 C6 C18A . . 115.0(2)
C7 C6 C5 . . 119.54(17)
C7 C6 C18 . . 123.61(18)
C7 C6 C18A . . 118.1(2)
C6 C7 H7 . . 117.3
C6 C7 C8 . . 125.48(17)
C8 C7 H7 . . 117.3
C9 C8 C7 . . 178.87(19)
C8 C9 C19 . . 178.5(2)
C11 C10 C1 . . 120.08(17)
C15 C10 C1 . . 121.23(16)
C15 C10 C11 . . 118.69(16)
C10 C11 H11 . . 119.7
C12 C11 C10 . . 120.50(18)
C12 C11 H11 . . 119.7
C11 C12 H12 . . 119.9
C11 C12 C13 . . 120.23(18)
C13 C12 H12 . . 119.9
C12 C13 H13 . . 120.1
C14 C13 C12 . . 119.85(19)
C14 C13 H13 . . 120.1
C13 C14 H14 . . 119.8
C15 C14 C13 . . 120.49(19)
C15 C14 H14 . . 119.8
C10 C15 H15 . . 119.9
C14 C15 C10 . . 120.22(17)
C14 C15 H15 . . 119.9
C4 C16 H16A . . 108.1
C4 C16 H16B . . 108.1
H16A C16 H16B . . 107.3
C17 C16 C4 . . 116.69(16)
C17 C16 H16A . . 108.1
C17 C16 H16B . . 108.1
C16 C17 C25 . . 116.29(16)
C18 C17 C16 . . 115.98(19)
C18 C17 C25 . . 119.12(18)
C18A C17 C16 . . 122.8(3)
C18A C17 C25 . . 119.2(3)
C20 C19 C9 . . 119.90(17)
C20 C19 C24 . . 119.25(16)
C24 C19 C9 . . 120.82(16)
C19 C20 H20 . . 120.1
C21 C20 C19 . . 119.88(19)
C21 C20 H20 . . 120.1
C20 C21 H21 . . 119.7
C22 C21 C20 . . 120.5(2)
C22 C21 H21 . . 119.7
C21 C22 H22 . . 120.0
C23 C22 C21 . . 119.93(19)
C23 C22 H22 . . 120.0
C22 C23 H23 . . 119.8
C22 C23 C24 . . 120.33(19)
C24 C23 H23 . . 119.8
C19 C24 H24 . . 120.0
C23 C24 C19 . . 120.07(18)
C23 C24 H24 . . 120.0
C17 C25 C27 . . 110.5(2)
C17 C25 C26A . . 116.5(3)
C26 C25 C17 . . 105.3(2)
C26 C25 C27 . . 108.7(3)
C28 C25 C17 . . 112.2(2)
C28 C25 C26 . . 110.6(3)
C28 C25 C27 . . 109.5(3)
C27A C25 C17 . . 116.3(3)
C27A C25 C26A . . 107.5(4)
C27A C25 C28A . . 109.1(4)
C28A C25 C17 . . 101.3(3)
C28A C25 C26A . . 105.2(4)
C6 C18 H18A . . 108.7
C6 C18 H18B . . 108.7
C17 C18 C6 . . 114.0(2)
C17 C18 H18A . . 108.7
C17 C18 H18B . . 108.7
H18A C18 H18B . . 107.6
C25 C26 H26A . . 109.5
C25 C26 H26B . . 109.5
C25 C26 H26C . . 109.5
H26A C26 H26B . . 109.5
H26A C26 H26C . . 109.5
H26B C26 H26C . . 109.5
C25 C27 H27A . . 109.5
C25 C27 H27B . . 109.5
C25 C27 H27C . . 109.5
H27A C27 H27B . . 109.5
H27A C27 H27C . . 109.5
H27B C27 H27C . . 109.5
C25 C28 H28A . . 109.5
C25 C28 H28B . . 109.5
C25 C28 H28C . . 109.5
H28A C28 H28B . . 109.5
H28A C28 H28C . . 109.5
H28B C28 H28C . . 109.5
C6 C18A H18C . . 109.0
C6 C18A H18D . . 109.0
C17 C18A C6 . . 113.1(4)
C17 C18A H18C . . 109.0
C17 C18A H18D . . 109.0
H18C C18A H18D . . 107.8
C25 C26A H26D . . 109.5
C25 C26A H26E . . 109.5
C25 C26A H26F . . 109.5
H26D C26A H26E . . 109.5
H26D C26A H26F . . 109.5
H26E C26A H26F . . 109.5
C25 C27A H27D . . 109.5
C25 C27A H27E . . 109.5
C25 C27A H27F . . 109.5
H27D C27A H27E . . 109.5
H27D C27A H27F . . 109.5
H27E C27A H27F . . 109.5
C25 C28A H28D . . 109.5
C25 C28A H28E . . 109.5
C25 C28A H28F . . 109.5
H28D C28A H28E . . 109.5
H28D C28A H28F . . 109.5
H28E C28A H28F . . 109.5

loop_
_geom_bond_atom_site_label_1
_geom_bond_atom_site_label_2
_geom_bond_site_symmetry_2
_geom_bond_distance
O1 C5 . 1.233(2)
C1 C2 . 1.201(2)
C1 C10 . 1.430(3)
C2 C3 . 1.416(3)
C3 H3 . 0.9500
C3 C4 . 1.346(2)
C4 C5 . 1.478(2)
C4 C16 . 1.496(2)
C5 C6 . 1.483(2)
C6 C7 . 1.323(2)
C6 C18 . 1.513(3)
C6 C18A . 1.622(6)
C7 H7 . 0.9500
C7 C8 . 1.417(2)
C8 C9 . 1.200(2)
C9 C19 . 1.431(2)
C10 C11 . 1.398(2)
C10 C15 . 1.392(3)
C11 H11 . 0.9500
C11 C12 . 1.374(3)
C12 H12 . 0.9500
C12 C13 . 1.378(3)
C13 H13 . 0.9500
C13 C14 . 1.378(3)
C14 H14 . 0.9500
C14 C15 . 1.378(3)
C15 H15 . 0.9500
C16 H16A . 0.9900
C16 H16B . 0.9900
C16 C17 . 1.475(2)
C17 C25 . 1.539(3)
C17 C18 . 1.455(3)
C17 C18A . 1.355(6)
C19 C20 . 1.388(3)
C19 C24 . 1.394(3)
C20 H20 . 0.9500
C20 C21 . 1.384(3)
C21 H21 . 0.9500
C21 C22 . 1.376(3)
C22 H22 . 0.9500
C22 C23 . 1.375(3)
C23 H23 . 0.9500
C23 C24 . 1.381(3)
C24 H24 . 0.9500
C25 C26 . 1.534(4)
C25 C27 . 1.552(4)
C25 C28 . 1.509(4)
C25 C26A . 1.549(6)
C25 C27A . 1.502(6)
C25 C28A . 1.538(6)
C18 H18A . 0.9900
C18 H18B . 0.9900
C26 H26A . 0.9800
C26 H26B . 0.9800
C26 H26C . 0.9800
C27 H27A . 0.9800
C27 H27B . 0.9800
C27 H27C . 0.9800
C28 H28A . 0.9800
C28 H28B . 0.9800
C28 H28C . 0.9800
C18A H18C . 0.9900
C18A H18D . 0.9900
C26A H26D . 0.9800
C26A H26E . 0.9800
C26A H26F . 0.9800
C27A H27D . 0.9800
C27A H27E . 0.9800
C27A H27F . 0.9800
C28A H28D . 0.9800
C28A H28E . 0.9800
C28A H28F . 0.9800

loop_
_geom_torsion_atom_site_label_1
_geom_torsion_atom_site_label_2
_geom_torsion_atom_site_label_3
_geom_torsion_atom_site_label_4
_geom_torsion_site_symmetry_1
_geom_torsion_site_symmetry_2
_geom_torsion_site_symmetry_3
_geom_torsion_site_symmetry_4
_geom_torsion
O1 C5 C6 C7 . . . . -7.9(3)
O1 C5 C6 C18 . . . . 161.6(2)
O1 C5 C6 C18A . . . . -157.3(3)
C1 C10 C11 C12 . . . . -178.50(17)
C1 C10 C15 C14 . . . . 179.11(18)
C2 C3 C4 C5 . . . . -178.96(17)
C2 C3 C4 C16 . . . . -0.2(3)
C3 C4 C5 O1 . . . . -2.1(3)
C3 C4 C5 C6 . . . . 178.41(18)
C3 C4 C16 C17 . . . . 176.5(2)
C4 C5 C6 C7 . . . . 171.65(17)
C4 C5 C6 C18 . . . . -18.9(3)
C4 C5 C6 C18A . . . . 22.2(3)
C4 C16 C17 C25 . . . . 177.85(19)
C4 C16 C17 C18 . . . . 30.2(3)
C4 C16 C17 C18A . . . . -17.1(5)
C5 C4 C16 C17 . . . . -4.8(3)
C5 C6 C7 C8 . . . . -178.37(17)
C5 C6 C18 C17 . . . . 44.0(3)
C5 C6 C18A C17 . . . . -41.4(5)
C7 C6 C18 C17 . . . . -147.0(2)
C7 C6 C18A C17 . . . . 168.7(3)
C9 C19 C20 C21 . . . . -177.85(19)
C9 C19 C24 C23 . . . . 178.68(17)
C10 C11 C12 C13 . . . . -0.4(3)
C11 C10 C15 C14 . . . . -0.4(3)
C11 C12 C13 C14 . . . . -0.9(3)
C12 C13 C14 C15 . . . . 1.5(3)
C13 C14 C15 C10 . . . . -0.9(3)
C15 C10 C11 C12 . . . . 1.0(3)
C16 C4 C5 O1 . . . . 179.17(18)
C16 C4 C5 C6 . . . . -0.3(3)
C16 C17 C25 C26 . . . . -82.6(3)
C16 C17 C25 C27 . . . . 160.2(3)
C16 C17 C25 C28 . . . . 37.7(3)
C16 C17 C25 C26A . . . . -21.1(5)
C16 C17 C25 C27A . . . . -149.5(4)
C16 C17 C25 C28A . . . . 92.4(3)
C16 C17 C18 C6 . . . . -49.9(4)
C16 C17 C18A C6 . . . . 39.1(6)
C19 C20 C21 C22 . . . . -1.0(3)
C20 C19 C24 C23 . . . . 0.5(3)
C20 C21 C22 C23 . . . . 0.8(4)
C21 C22 C23 C24 . . . . 0.1(3)
C22 C23 C24 C19 . . . . -0.7(3)
C24 C19 C20 C21 . . . . 0.4(3)
C25 C17 C18 C6 . . . . 163.5(2)
C25 C17 C18A C6 . . . . -156.3(3)
C18 C6 C7 C8 . . . . 13.0(3)
C18 C6 C18A C17 . . . . 59.2(4)
C18 C17 C25 C26 . . . . 64.0(3)
C18 C17 C25 C27 . . . . -53.2(4)
C18 C17 C25 C28 . . . . -175.7(3)
C18 C17 C25 C26A . . . . 125.4(4)
C18 C17 C25 C27A . . . . -3.0(5)
C18 C17 C25 C28A . . . . -121.1(3)
C18 C17 C18A C6 . . . . -54.2(4)
C18A C6 C7 C8 . . . . -29.9(4)
C18A C6 C18 C17 . . . . -53.7(4)
C18A C17 C25 C26 . . . . 111.9(4)
C18A C17 C25 C27 . . . . -5.4(5)
C18A C17 C25 C28 . . . . -127.8(4)
C18A C17 C25 C26A . . . . 173.3(5)
C18A C17 C25 C27A . . . . 44.9(6)
C18A C17 C25 C28A . . . . -73.2(5)
C18A C17 C18 C6 . . . . 61.1(4)

_cod_database_fobs_code 2021677
